data_4505077
loop_
_publ_author_name
'Chen, Shu-Mei'
'Lu, Can-Zhong'
'Xia, Chang-Kun'
'Xu, Xin-Jiang'
'Zhai, Quan-Guo'

_publ_section_title
;
 Reactivity of 1,4-Bis[2-(5-phenyloxazoly)]benzene toward Cu Salts under
 Different Reaction Conditions
;
_journal_issue 4
_journal_name_full 'Crystal Growth &amp; Design'
_journal_page_first 1485
_journal_paper_doi 10.1021/cg050003t
_journal_volume 5
_journal_year 2005
_chemical_formula_sum 'C56 H44 Cu2 N4 O12'
_chemical_formula_weight 1092.03
_chemical_name_systematic
;
 ?
;
_space_group_IT_number 2
_symmetry_cell_setting triclinic
_symmetry_space_group_name_Hall '-P 1'
_symmetry_space_group_name_H-M 'P -1'
_atom_sites_solution_hydrogens geom
_atom_sites_solution_primary direct
_atom_sites_solution_secondary difmap
_audit_creation_method SHELXL-97
_cell_angle_alpha 69.943(5)
_cell_angle_beta 86.895(6)
_cell_angle_gamma 74.063(5)
_cell_formula_units_Z 1
_cell_length_a 8.3035(2)
_cell_length_b 11.382
_cell_length_c 14.01120(10)
_cell_measurement_reflns_used 3112
_cell_measurement_temperature 293(2)
_cell_measurement_theta_max 27.48
_cell_measurement_theta_min 3.05
_cell_volume 1194.91(6)
_computing_cell_refinement 'Siemens SMART & SAINT'
_computing_data_collection 'Siemens SMART'
_computing_data_reduction 'Siemens XPREP'
_computing_molecular_graphics 'Bruker SHELXTL'
_computing_publication_material 'Bruker SHELXTL'
_computing_structure_refinement 'Siemens SHELXTL'
_computing_structure_solution 'Siemens SHELXTL'
_diffrn_ambient_temperature 293(2)
_diffrn_measured_fraction_theta_full 0.985
_diffrn_measured_fraction_theta_max 0.985
_diffrn_measurement_device_type 'Bruker P4'
_diffrn_measurement_method '\w scans'
_diffrn_radiation_monochromator graphite
_diffrn_radiation_source 'fine-focus sealed tube'
_diffrn_radiation_type MoK\a
_diffrn_radiation_wavelength 0.71073
_diffrn_reflns_av_R_equivalents 0.0134
_diffrn_reflns_av_sigmaI/netI 0.0235
_diffrn_reflns_limit_h_max 10
_diffrn_reflns_limit_h_min -10
_diffrn_reflns_limit_k_max 14
_diffrn_reflns_limit_k_min -14
_diffrn_reflns_limit_l_max 18
_diffrn_reflns_limit_l_min -16
_diffrn_reflns_number 9277
_diffrn_reflns_theta_full 27.48
_diffrn_reflns_theta_max 27.48
_diffrn_reflns_theta_min 3.05
_diffrn_standards_decay_% none
_diffrn_standards_interval_count none
_diffrn_standards_interval_time none
_diffrn_standards_number none
_exptl_absorpt_coefficient_mu 0.962
_exptl_absorpt_correction_T_max 1.0000
_exptl_absorpt_correction_T_min 0.8764
_exptl_absorpt_correction_type empirical
_exptl_absorpt_process_details 'SADABS (Sheldrick, 1996)'
_exptl_crystal_colour Green
_exptl_crystal_density_diffrn 1.518
_exptl_crystal_density_method 'not measured'
_exptl_crystal_description Prism
_exptl_crystal_F_000 562
_exptl_crystal_size_max 0.2500
_exptl_crystal_size_mid 0.2000
_exptl_crystal_size_min 0.1800
_refine_diff_density_max 0.599
_refine_diff_density_min -0.600
_refine_diff_density_rms 0.065
_refine_ls_extinction_method none
_refine_ls_goodness_of_fit_ref 1.029
_refine_ls_hydrogen_treatment mixed
_refine_ls_matrix_type full
_refine_ls_number_parameters 334
_refine_ls_number_reflns 5407
_refine_ls_number_restraints 0
_refine_ls_restrained_S_all 1.029
_refine_ls_R_factor_gt 0.0339
_refine_ls_shift/su_max 0.001
_refine_ls_shift/su_mean 0.000
_refine_ls_structure_factor_coef Fsqd
_refine_ls_weighting_details 'calc w=1/[\s^2^(Fo^2^)+(0.0445P)^2^+1.0925P] where P=(Fo^2^+2Fc^2^)/3'
_refine_ls_weighting_scheme calc
_refine_ls_wR_factor_gt 0.0865
_refine_ls_wR_factor_ref 0.0898
_reflns_number_gt 4935
_reflns_number_total 5407
_reflns_threshold_expression >2sigma(I)
_cod_data_source_file cg050003tsi20050105_040951.cif
_cod_data_source_block a
_cod_depositor_comments
;
The following automatic conversions were performed:

'_symmetry_cell_setting' value 'Triclinic' changed to 'triclinic'
according to /home/saulius/struct/CIF-dictionaries/cif_core.dic
dictionary named 'cif_core.dic' version 2.4.1 from 2010-06-29.

Automatic conversion script
Id: cif_fix_values 1715 2011-07-08 13:25:40Z adriana 
;
_cod_original_cell_volume 1194.88(3)
_cod_original_sg_symbol_H-M P-1
_cod_database_code 4505077
_refine_ls_r_factor_ref 0.0383

loop_
_symmetry_equiv_pos_as_xyz
'x, y, z'
'-x, -y, -z'

loop_
_atom_site_label
_atom_site_type_symbol
_atom_site_fract_x
_atom_site_fract_y
_atom_site_fract_z
_atom_site_U_iso_or_equiv
_atom_site_adp_type
_atom_site_occupancy
_atom_site_symmetry_multiplicity
_atom_site_calc_flag
_atom_site_refinement_flags
Cu1 Cu -1.03361(3) -0.11266(2) -0.458885(16) 0.01516(8) Uani 1 1 d .
O1 O -1.07670(16) -0.51403(12) -0.30886(9) 0.0170(3) Uani 1 1 d .
O2 O -1.48539(18) -0.30013(13) -0.81883(10) 0.0211(3) Uani 1 1 d .
O3 O -0.74706(17) 0.01803(13) -0.47195(11) 0.0241(3) Uani 1 1 d .
O4 O -0.80162(18) -0.17474(13) -0.40317(11) 0.0234(3) Uani 1 1 d .
O5 O -1.05388(19) 0.14406(13) -0.41614(10) 0.0229(3) Uani 1 1 d .
O6 O -1.1086(2) -0.04910(14) -0.34436(11) 0.0273(3) Uani 1 1 d .
N1 N -1.0772(2) -0.30714(15) -0.37577(11) 0.0169(3) Uani 1 1 d .
N2 N -1.4973(2) -0.50517(18) -0.74172(15) 0.0302(4) Uani 1 1 d .
C1 C -1.6199(3) -0.2367(2) -0.98597(16) 0.0273(4) Uani 1 1 d .
C2 C -1.6650(4) -0.2771(3) -1.06171(18) 0.0415(6) Uani 1 1 d .
H2B H -1.6588 -0.3643 -1.0475 0.050 Uiso 1 1 calc R
C3 C -1.7187(4) -0.1887(3) -1.15745(19) 0.0505(8) Uani 1 1 d .
H3A H -1.7499 -0.2164 -1.2071 0.061 Uiso 1 1 calc R
C4 C -1.7264(3) -0.0587(3) -1.17987(18) 0.0462(7) Uani 1 1 d .
H4A H -1.7623 0.0007 -1.2445 0.055 Uiso 1 1 calc R
C5 C -1.6802(3) -0.0176(3) -1.10535(18) 0.0412(6) Uani 1 1 d .
H5A H -1.6848 0.0695 -1.1202 0.049 Uiso 1 1 calc R
C6 C -1.6272(3) -0.1063(2) -1.00873(17) 0.0330(5) Uani 1 1 d .
H6A H -1.5965 -0.0784 -0.9591 0.040 Uiso 1 1 calc R
C7 C -1.5653(3) -0.3330(2) -0.88577(15) 0.0244(4) Uani 1 1 d .
C8 C -1.5720(3) -0.4564(2) -0.83809(18) 0.0318(5) Uani 1 1 d .
H8A H -1.6203 -0.5024 -0.8663 0.038 Uiso 1 1 calc R
C9 C -1.4476(3) -0.40972(19) -0.73399(15) 0.0213(4) Uani 1 1 d .
C10 C -1.3613(2) -0.40702(18) -0.64735(14) 0.0186(4) Uani 1 1 d .
C11 C -1.3351(3) -0.29139(18) -0.64555(15) 0.0223(4) Uani 1 1 d .
H11A H -1.3719 -0.2150 -0.7007 0.027 Uiso 1 1 calc R
C12 C -1.2549(3) -0.29021(18) -0.56226(15) 0.0215(4) Uani 1 1 d .
H12A H -1.2376 -0.2132 -0.5615 0.026 Uiso 1 1 calc R
C13 C -1.1995(2) -0.40461(17) -0.47896(14) 0.0163(3) Uani 1 1 d .
C14 C -1.2240(2) -0.52045(18) -0.48125(14) 0.0194(4) Uani 1 1 d .
H14A H -1.1862 -0.5970 -0.4264 0.023 Uiso 1 1 calc R
C15 C -1.3041(2) -0.52162(18) -0.56480(15) 0.0209(4) Uani 1 1 d .
H15A H -1.3200 -0.5989 -0.5660 0.025 Uiso 1 1 calc R
C16 C -1.1171(2) -0.40227(17) -0.39058(13) 0.0157(3) Uani 1 1 d .
C17 C -1.0056(2) -0.35813(18) -0.27773(14) 0.0188(4) Uani 1 1 d .
H17A H -0.9653 -0.3123 -0.2453 0.023 Uiso 1 1 calc R
C18 C -1.0039(2) -0.48467(18) -0.23681(14) 0.0172(4) Uani 1 1 d .
C19 C -0.9462(2) -0.58540(18) -0.13890(14) 0.0176(4) Uani 1 1 d .
C20 C -0.8527(3) -0.5624(2) -0.07158(16) 0.0299(5) Uani 1 1 d .
H20A H -0.8236 -0.4844 -0.0908 0.036 Uiso 1 1 calc R
C21 C -0.8020(3) -0.6538(2) 0.02383(17) 0.0325(5) Uani 1 1 d .
H21A H -0.7392 -0.6369 0.0681 0.039 Uiso 1 1 calc R
C22 C -0.8441(3) -0.7697(2) 0.05361(16) 0.0293(5) Uani 1 1 d .
H22A H -0.8106 -0.8310 0.1179 0.035 Uiso 1 1 calc R
C23 C -0.9367(3) -0.7939(2) -0.01291(18) 0.0342(5) Uani 1 1 d .
H23A H -0.9658 -0.8719 0.0070 0.041 Uiso 1 1 calc R
C24 C -0.9869(3) -0.7034(2) -0.10910(16) 0.0272(4) Uani 1 1 d .
H24A H -1.0476 -0.7215 -0.1536 0.033 Uiso 1 1 calc R
C25 C -0.5247(2) -0.1623(2) -0.38373(17) 0.0257(4) Uani 1 1 d .
H25A H -0.4657 -0.0965 -0.4037 0.039 Uiso 1 1 calc R
H25B H -0.4734 -0.2286 -0.4121 0.039 Uiso 1 1 calc R
H25C H -0.5201 -0.1999 -0.3109 0.039 Uiso 1 1 calc R
C26 C -0.7048(2) -0.10224(18) -0.42217(14) 0.0176(4) Uani 1 1 d .
C27 C -1.1834(3) 0.1031(2) -0.25815(16) 0.0293(5) Uani 1 1 d .
H27A H -1.1771 0.1896 -0.2686 0.044 Uiso 1 1 calc R
H27B H -1.1216 0.0441 -0.1965 0.044 Uiso 1 1 calc R
H27C H -1.2985 0.1012 -0.2531 0.044 Uiso 1 1 calc R
C28 C -1.1096(2) 0.06285(18) -0.34685(14) 0.0189(4) Uani 1 1 d .

loop_
_atom_site_aniso_label
_atom_site_aniso_U_11
_atom_site_aniso_U_22
_atom_site_aniso_U_33
_atom_site_aniso_U_23
_atom_site_aniso_U_13
_atom_site_aniso_U_12
Cu1 0.02046(13) 0.01101(11) 0.01373(12) -0.00318(8) 0.00079(8) -0.00522(8)
O1 0.0219(7) 0.0117(6) 0.0155(6) -0.0016(5) -0.0021(5) -0.0051(5)
O2 0.0272(7) 0.0209(7) 0.0168(6) -0.0086(5) -0.0040(5) -0.0057(6)
O3 0.0210(7) 0.0144(6) 0.0332(8) -0.0018(6) -0.0023(6) -0.0062(5)
O4 0.0232(7) 0.0158(6) 0.0280(7) -0.0004(6) -0.0056(6) -0.0081(5)
O5 0.0337(8) 0.0192(7) 0.0198(7) -0.0095(6) 0.0072(6) -0.0111(6)
O6 0.0468(9) 0.0183(7) 0.0191(7) -0.0087(6) 0.0104(6) -0.0112(6)
N1 0.0215(8) 0.0147(7) 0.0131(7) -0.0034(6) 0.0004(6) -0.0041(6)
N2 0.0364(10) 0.0262(9) 0.0321(10) -0.0110(8) -0.0080(8) -0.0123(8)
C1 0.0256(10) 0.0395(12) 0.0201(10) -0.0125(9) -0.0019(8) -0.0105(9)
C2 0.0541(16) 0.0604(17) 0.0247(12) -0.0164(11) 0.0011(10) -0.0361(14)
C3 0.0565(17) 0.088(2) 0.0215(12) -0.0166(13) -0.0009(11) -0.0442(17)
C4 0.0401(14) 0.072(2) 0.0186(11) -0.0031(11) -0.0059(10) -0.0169(13)
C5 0.0474(15) 0.0431(14) 0.0236(11) -0.0057(10) -0.0019(10) -0.0040(12)
C6 0.0397(13) 0.0352(12) 0.0214(11) -0.0110(9) -0.0057(9) -0.0031(10)
C7 0.0243(10) 0.0313(11) 0.0230(10) -0.0148(9) -0.0030(8) -0.0085(8)
C8 0.0381(12) 0.0319(12) 0.0315(12) -0.0144(10) -0.0079(9) -0.0128(10)
C9 0.0238(10) 0.0177(9) 0.0217(9) -0.0066(7) -0.0021(7) -0.0042(7)
C10 0.0186(9) 0.0190(9) 0.0196(9) -0.0082(7) -0.0004(7) -0.0050(7)
C11 0.0315(11) 0.0150(9) 0.0184(9) -0.0033(7) -0.0043(8) -0.0056(8)
C12 0.0303(10) 0.0135(8) 0.0213(9) -0.0049(7) -0.0025(8) -0.0074(7)
C13 0.0170(8) 0.0153(8) 0.0171(9) -0.0062(7) 0.0016(6) -0.0048(7)
C14 0.0230(9) 0.0134(8) 0.0192(9) -0.0029(7) -0.0009(7) -0.0041(7)
C15 0.0250(10) 0.0141(8) 0.0251(10) -0.0073(7) -0.0011(7) -0.0068(7)
C16 0.0175(8) 0.0121(8) 0.0148(8) -0.0022(7) 0.0020(6) -0.0033(6)
C17 0.0258(10) 0.0161(9) 0.0154(8) -0.0042(7) 0.0007(7) -0.0088(7)
C18 0.0207(9) 0.0167(8) 0.0149(8) -0.0052(7) 0.0007(7) -0.0064(7)
C19 0.0171(8) 0.0161(8) 0.0168(9) -0.0035(7) 0.0023(7) -0.0034(7)
C20 0.0389(12) 0.0252(10) 0.0245(10) -0.0011(8) -0.0069(9) -0.0153(9)
C21 0.0375(12) 0.0348(12) 0.0230(11) -0.0045(9) -0.0091(9) -0.0113(10)
C22 0.0314(11) 0.0251(10) 0.0198(10) 0.0010(8) -0.0031(8) 0.0004(9)
C23 0.0457(14) 0.0178(10) 0.0312(12) 0.0033(9) -0.0056(10) -0.0097(9)
C24 0.0375(12) 0.0184(9) 0.0236(10) -0.0024(8) -0.0062(8) -0.0093(8)
C25 0.0200(10) 0.0210(10) 0.0320(11) -0.0034(8) -0.0007(8) -0.0057(8)
C26 0.0216(9) 0.0163(8) 0.0152(8) -0.0056(7) 0.0014(7) -0.0056(7)
C27 0.0428(13) 0.0234(10) 0.0217(10) -0.0109(8) 0.0084(9) -0.0062(9)
C28 0.0236(9) 0.0166(8) 0.0146(8) -0.0050(7) -0.0012(7) -0.0028(7)

loop_
_atom_type_symbol
_atom_type_description
_atom_type_scat_dispersion_real
_atom_type_scat_dispersion_imag
_atom_type_scat_source
C C 0.0033 0.0016 'International Tables Vol C Tables 4.2.6.8 and 6.1.1.4'
H H 0.0000 0.0000 'International Tables Vol C Tables 4.2.6.8 and 6.1.1.4'
N N 0.0061 0.0033 'International Tables Vol C Tables 4.2.6.8 and 6.1.1.4'
O O 0.0106 0.0060 'International Tables Vol C Tables 4.2.6.8 and 6.1.1.4'
Cu Cu 0.3201 1.2651 'International Tables Vol C Tables 4.2.6.8 and 6.1.1.4'

loop_
_geom_angle_atom_site_label_1
_geom_angle_atom_site_label_2
_geom_angle_atom_site_label_3
_geom_angle
_geom_angle_site_symmetry_1
_geom_angle_site_symmetry_3
O3 Cu1 O4 168.46(6) 2_354 .
O3 Cu1 O5 90.16(6) 2_354 2_354
O4 Cu1 O5 88.05(6) . 2_354
O3 Cu1 O6 89.43(7) 2_354 .
O4 Cu1 O6 90.11(7) . .
O5 Cu1 O6 168.79(6) 2_354 .
O3 Cu1 N1 100.33(6) 2_354 .
O4 Cu1 N1 91.21(6) . .
O5 Cu1 N1 98.49(6) 2_354 .
O6 Cu1 N1 92.60(6) . .
O3 Cu1 Cu1 83.83(4) 2_354 2_354
O4 Cu1 Cu1 84.65(4) . 2_354
O5 Cu1 Cu1 84.83(4) 2_354 2_354
O6 Cu1 Cu1 83.99(4) . 2_354
N1 Cu1 Cu1 174.62(4) . 2_354
C16 O1 C18 105.45(14) . .
C9 O2 C7 104.43(15) . .
C26 O3 Cu1 123.95(13) . 2_354
C26 O4 Cu1 122.51(12) . .
C28 O5 Cu1 122.42(12) . 2_354
C28 O6 Cu1 122.58(13) . .
C16 N1 C17 105.36(15) . .
C16 N1 Cu1 142.09(12) . .
C17 N1 Cu1 110.76(12) . .
C9 N2 C8 104.10(18) . .
C6 C1 C2 119.2(2) . .
C6 C1 C7 122.15(18) . .
C2 C1 C7 118.7(2) . .
C3 C2 C1 120.5(3) . .
C3 C2 H2B 119.7 . .
C1 C2 H2B 119.7 . .
C2 C3 C4 120.2(2) . .
C2 C3 H3A 119.9 . .
C4 C3 H3A 119.9 . .
C3 C4 C5 119.8(2) . .
C3 C4 H4A 120.1 . .
C5 C4 H4A 120.1 . .
C6 C5 C4 120.1(3) . .
C6 C5 H5A 120.0 . .
C4 C5 H5A 120.0 . .
C5 C6 C1 120.3(2) . .
C5 C6 H6A 119.9 . .
C1 C6 H6A 119.9 . .
C8 C7 O2 106.95(18) . .
C8 C7 C1 134.66(19) . .
O2 C7 C1 118.39(18) . .
C7 C8 N2 110.69(18) . .
C7 C8 H8A 124.7 . .
N2 C8 H8A 124.7 . .
N2 C9 O2 113.82(17) . .
N2 C9 C10 127.85(18) . .
O2 C9 C10 118.33(17) . .
C15 C10 C11 119.61(17) . .
C15 C10 C9 119.35(17) . .
C11 C10 C9 121.04(17) . .
C12 C11 C10 120.29(18) . .
C12 C11 H11A 119.9 . .
C10 C11 H11A 119.9 . .
C11 C12 C13 120.15(17) . .
C11 C12 H12A 119.9 . .
C13 C12 H12A 119.9 . .
C12 C13 C14 119.55(17) . .
C12 C13 C16 119.87(16) . .
C14 C13 C16 120.58(16) . .
C15 C14 C13 120.27(17) . .
C15 C14 H14A 119.9 . .
C13 C14 H14A 119.9 . .
C14 C15 C10 120.12(17) . .
C14 C15 H15A 119.9 . .
C10 C15 H15A 119.9 . .
N1 C16 O1 112.85(15) . .
N1 C16 C13 129.75(16) . .
O1 C16 C13 117.39(15) . .
C18 C17 N1 109.35(16) . .
C18 C17 H17A 125.3 . .
N1 C17 H17A 125.3 . .
C17 C18 O1 106.98(15) . .
C17 C18 C19 133.92(17) . .
O1 C18 C19 119.09(16) . .
C20 C19 C24 118.70(18) . .
C20 C19 C18 119.40(17) . .
C24 C19 C18 121.87(17) . .
C21 C20 C19 120.9(2) . .
C21 C20 H20A 119.5 . .
C19 C20 H20A 119.5 . .
C22 C21 C20 120.3(2) . .
C22 C21 H21A 119.8 . .
C20 C21 H21A 119.8 . .
C21 C22 C23 119.32(19) . .
C21 C22 H22A 120.3 . .
C23 C22 H22A 120.3 . .
C22 C23 C24 120.8(2) . .
C22 C23 H23A 119.6 . .
C24 C23 H23A 119.6 . .
C23 C24 C19 119.9(2) . .
C23 C24 H24A 120.0 . .
C19 C24 H24A 120.0 . .
C26 C25 H25A 109.5 . .
C26 C25 H25B 109.5 . .
H25A C25 H25B 109.5 . .
C26 C25 H25C 109.5 . .
H25A C25 H25C 109.5 . .
H25B C25 H25C 109.5 . .
O4 C26 O3 124.83(18) . .
O4 C26 C25 118.32(16) . .
O3 C26 C25 116.85(17) . .
C28 C27 H27A 109.5 . .
C28 C27 H27B 109.5 . .
H27A C27 H27B 109.5 . .
C28 C27 H27C 109.5 . .
H27A C27 H27C 109.5 . .
H27B C27 H27C 109.5 . .
O5 C28 O6 126.01(17) . .
O5 C28 C27 116.87(17) . .
O6 C28 C27 117.13(17) . .

loop_
_geom_bond_atom_site_label_1
_geom_bond_atom_site_label_2
_geom_bond_distance
_geom_bond_site_symmetry_2
Cu1 O3 1.9529(14) 2_354
Cu1 O4 1.9638(14) .
Cu1 O5 1.9674(14) 2_354
Cu1 O6 1.9816(14) .
Cu1 N1 2.2388(15) .
Cu1 Cu1 2.6279(4) 2_354
O1 C16 1.360(2) .
O1 C18 1.380(2) .
O2 C9 1.370(2) .
O2 C7 1.380(2) .
O3 C26 1.261(2) .
O3 Cu1 1.9529(14) 2_354
O4 C26 1.260(2) .
O5 C28 1.258(2) .
O5 Cu1 1.9674(14) 2_354
O6 C28 1.260(2) .
N1 C16 1.298(2) .
N1 C17 1.389(2) .
N2 C9 1.301(3) .
N2 C8 1.380(3) .
C1 C6 1.391(3) .
C1 C2 1.397(3) .
C1 C7 1.456(3) .
C2 C3 1.379(4) .
C2 H2B 0.9300 .
C3 C4 1.387(4) .
C3 H3A 0.9300 .
C4 C5 1.391(4) .
C4 H4A 0.9300 .
C5 C6 1.389(3) .
C5 H5A 0.9300 .
C6 H6A 0.9300 .
C7 C8 1.348(3) .
C8 H8A 0.9300 .
C9 C10 1.456(3) .
C10 C15 1.396(3) .
C10 C11 1.400(3) .
C11 C12 1.381(3) .
C11 H11A 0.9300 .
C12 C13 1.399(3) .
C12 H12A 0.9300 .
C13 C14 1.399(3) .
C13 C16 1.458(2) .
C14 C15 1.383(3) .
C14 H14A 0.9300 .
C15 H15A 0.9300 .
C17 C18 1.351(3) .
C17 H17A 0.9300 .
C18 C19 1.455(2) .
C19 C20 1.386(3) .
C19 C24 1.394(3) .
C20 C21 1.383(3) .
C20 H20A 0.9300 .
C21 C22 1.377(3) .
C21 H21A 0.9300 .
C22 C23 1.381(3) .
C22 H22A 0.9300 .
C23 C24 1.387(3) .
C23 H23A 0.9300 .
C24 H24A 0.9300 .
C25 C26 1.506(3) .
C25 H25A 0.9600 .
C25 H25B 0.9600 .
C25 H25C 0.9600 .
C27 C28 1.512(3) .
C27 H27A 0.9600 .
C27 H27B 0.9600 .
C27 H27C 0.9600 .
